data_7248358
loop_
_publ_author_name
'Mou, Wen-Long'
'Gao, Cheng-Jie'
'Li, Zi-Xi'
'Fan, Si-Jie'
'Hou, Chuan-Bin'
'Zhao, Jing-Tong'
'Zhang, Shuai'
'Li, Zhong-Feng'
'Han, Hong-Liang'
'Duan, Chun-Bo'
'Wang, Guo'
'Jin, Qiong-Hua'

_publ_section_title
;
 Synthesis and luminescent properties of three excellent yellow emissive
 Cu(i) complexes based on the diphosphine ligand and the diimine ligand
;
_journal_issue 17
_journal_name_full CrystEngComm
_journal_page_first 2297
_journal_page_last 2305
_journal_paper_doi 10.1039/D4CE00206G
_journal_volume 26
_journal_year 2024
_chemical_formula_moiety 'C82 H64 Br2 Cu2 N2 O2 P4, 4(C H2 Cl2)'
_chemical_formula_sum 'C86 H72 Br2 Cl8 Cu2 N2 O2 P4'
_chemical_formula_weight 1859.83
_space_group_crystal_system triclinic
_space_group_IT_number 2
_space_group_name_Hall '-P 1'
_space_group_name_H-M_alt 'P -1'
_atom_sites_solution_hydrogens geom
_audit_creation_date 2022-10-28
_audit_creation_method
;
Olex2 1.2
(compiled 2018.05.29 svn.r3508 for OlexSys, GUI svn.r5506)
;
_audit_update_record
;
2023-11-09 deposited with the CCDC.	2024-03-28 downloaded from the CCDC.
;
_cell_angle_alpha 101.2510(10)
_cell_angle_beta 104.3770(10)
_cell_angle_gamma 105.0070(10)
_cell_formula_units_Z 1
_cell_length_a 9.69430(10)
_cell_length_b 13.05540(10)
_cell_length_c 18.6809(2)
_cell_measurement_reflns_used 16645
_cell_measurement_temperature 293
_cell_measurement_theta_max 74.2670
_cell_measurement_theta_min 4.9620
_cell_volume 2125.44(4)
_computing_cell_refinement 'CrysAlisPro 1.171.39.33c (Rigaku OD, 2017)'
_computing_data_collection 'CrysAlisPro 1.171.39.33c (Rigaku OD, 2017)'
_computing_data_reduction 'CrysAlisPro 1.171.39.33c (Rigaku OD, 2017)'
_computing_molecular_graphics 'Olex2 (Dolomanov et al., 2009)'
_computing_publication_material 'Olex2 (Dolomanov et al., 2009)'
_computing_structure_refinement 'ShelXL (Sheldrick, 2015)'
_diffrn_ambient_temperature 293
_diffrn_detector 'CCD plate'
_diffrn_measured_fraction_theta_full 0.996
_diffrn_measured_fraction_theta_max 0.966
_diffrn_measurement_details
;
List of Runs (angles in degrees, time in seconds):

  # Type    Start    End  Width  t~exp~   \w     \q     \k     \f   Frames
#--------------------------------------------------------------------------
  1  \w    -89.00  13.00   0.50    1.00    --    0.00 -19.00  90.00  204
  2  \w    -28.00  89.00   0.50    1.00    --    0.00  77.00 -30.00  234
  3  \w    -28.00  89.00   0.50    1.00    --    0.00  77.00 120.00  234
  4  \w     31.00  89.00   0.50    1.00    --    0.00  19.00-120.00  116
  5  \w     88.00 116.00   0.50    1.00    --   94.00 -82.00 -30.00   56
  6  \w      5.00  40.00   0.50    1.00    --   94.00 -82.00 -30.00   70
  7  \w      5.00 116.00   0.50    1.00    --   94.00 -61.00 -90.00  222
  8  \w     76.00 102.00   0.50    1.00    --   94.00 -82.00-150.00   52
  9  \w     75.00 169.00   0.50    1.00    --   94.00  52.00  22.57  188
 10  \w     27.00 117.00   0.50    1.00    --   94.00 -82.00  60.00  180
 11  \w    108.00 161.00   0.50    1.00    --   94.00  45.00 120.00  106
 12  \w     46.00 107.00   0.50    1.00    --   94.00 -30.00  30.00  122
 13  \w      7.00 105.00   0.50    1.00    --   94.00 -82.00-180.00  196
 14  \w      5.00 112.00   0.50    1.00    --   94.00 -82.00 -90.00  214
 15  \w      5.00  87.00   0.50    1.00    --   94.00 -61.00-180.00  164
 16  \w     90.00 116.00   0.50    1.00    --   94.00  30.00 120.00   52
 17  \w    142.00 182.00   0.50    1.00    --   94.00  30.00 120.00   80
 18  \w     83.00 108.00   0.50    1.00    --   94.00 -30.00 -60.00   50
 19  \w      9.00 116.00   0.50    1.00    --   94.00 -61.00  60.00  214
 20  \w     71.00  97.00   0.50    1.00    --   94.00 -82.00 120.00   52
 21  \w     96.00 177.00   0.50    1.00    --   94.00  45.00   0.00  162
;
_diffrn_measurement_device 'four-circle diffractometer'
_diffrn_measurement_device_type 'XtaLAB AFC12 (RINC): Kappa dual home/near'
_diffrn_measurement_method '\w scans'
_diffrn_orient_matrix_type 'CrysAlisPro convention (1999,Acta A55,543-557)'
_diffrn_orient_matrix_UB_11 0.0683939000
_diffrn_orient_matrix_UB_12 0.1264322000
_diffrn_orient_matrix_UB_13 0.0199943000
_diffrn_orient_matrix_UB_21 0.0131923000
_diffrn_orient_matrix_UB_22 0.0087988000
_diffrn_orient_matrix_UB_23 0.0850359000
_diffrn_orient_matrix_UB_31 0.1587703000
_diffrn_orient_matrix_UB_32 -0.0102695000
_diffrn_orient_matrix_UB_33 0.0148427000
_diffrn_radiation_monochromator mirror
_diffrn_radiation_probe x-ray
_diffrn_radiation_type CuK\a
_diffrn_radiation_wavelength 1.54184
_diffrn_reflns_av_R_equivalents 0.0543
_diffrn_reflns_av_unetI/netI 0.0391
_diffrn_reflns_Laue_measured_fraction_full 0.996
_diffrn_reflns_Laue_measured_fraction_max 0.966
_diffrn_reflns_limit_h_max 11
_diffrn_reflns_limit_h_min -9
_diffrn_reflns_limit_k_max 14
_diffrn_reflns_limit_k_min -16
_diffrn_reflns_limit_l_max 22
_diffrn_reflns_limit_l_min -22
_diffrn_reflns_number 24662
_diffrn_reflns_point_group_measured_fraction_full 0.996
_diffrn_reflns_point_group_measured_fraction_max 0.966
_diffrn_reflns_theta_full 67.684
_diffrn_reflns_theta_max 74.553
_diffrn_reflns_theta_min 4.822
_diffrn_source 'micro-focus sealed X-ray tube'
_diffrn_source_type 'Rigaku (Cu) X-ray Source'
_exptl_absorpt_coefficient_mu 5.115
_exptl_absorpt_correction_T_max 1.00000
_exptl_absorpt_correction_T_min 0.33107
_exptl_absorpt_correction_type multi-scan
_exptl_absorpt_process_details
;
CrysAlisPro 1.171.39.33c (Rigaku Oxford Diffraction, 2017)
Empirical absorption correction using spherical harmonics,
 implemented in SCALE3 ABSPACK scaling algorithm.
;
_exptl_crystal_colour 'clear light yellow'
_exptl_crystal_colour_lustre clear
_exptl_crystal_colour_modifier light
_exptl_crystal_colour_primary yellow
_exptl_crystal_density_diffrn 1.453
_exptl_crystal_description block
_exptl_crystal_F_000 942
_exptl_crystal_size_max 0.39
_exptl_crystal_size_mid 0.25
_exptl_crystal_size_min 0.23
_refine_diff_density_max 1.467
_refine_diff_density_min -1.479
_refine_diff_density_rms 0.122
_refine_ls_extinction_method none
_refine_ls_goodness_of_fit_ref 1.044
_refine_ls_hydrogen_treatment constr
_refine_ls_matrix_type full
_refine_ls_number_parameters 478
_refine_ls_number_reflns 8412
_refine_ls_number_restraints 0
_refine_ls_restrained_S_all 1.044
_refine_ls_R_factor_all 0.0634
_refine_ls_R_factor_gt 0.0603
_refine_ls_shift/su_max 0.001
_refine_ls_shift/su_mean 0.000
_refine_ls_structure_factor_coef Fsqd
_refine_ls_weighting_details
;
 w=1/[\s^2^(Fo^2^)+(0.1162P)^2^+1.8719P]
 where P=(Fo^2^+2Fc^2^)/3
;
_refine_ls_weighting_scheme calc
_refine_ls_wR_factor_gt 0.1748
_refine_ls_wR_factor_ref 0.1779
_reflns_Friedel_coverage 0.000
_reflns_number_gt 7679
_reflns_number_total 8412
_reflns_threshold_expression 'I > 2\s(I)'
_cod_data_source_file d4ce00206g12.cif
_cod_data_source_block lzx-147
_cod_depositor_comments 'Adding full bibliography for 7248357--7248359.cif.'
_cod_database_code 7248358
_shelxl_version_number 2013-2
_chemical_oxdiff_formula 'C H N O P Cu Br Cl '
_shelx_space_group_comment
;
The symmetry employed for this shelxl refinement is uniquely defined
by the following loop, which should always be used as a source of
symmetry information in preference to the above space-group names.
They are only intended as comments.
;
_shelx_estimated_absorpt_t_max 0.386
_shelx_estimated_absorpt_t_min 0.240
_reflns_odcompleteness_completeness 99.61
_reflns_odcompleteness_iscentric 1
_reflns_odcompleteness_theta 66.97
_olex2_refinement_description
;
1. Fixed Uiso
 At 1.2 times of:
  All C(H) groups, All C(H,H) groups
2.a Secondary CH2 refined with riding coordinates:
 C42(H42A,H42B), C43(H43A,H43B)
2.b Aromatic/amide H refined with riding coordinates:
 C41(H41), C38(H38), C40(H40), C37(H37), C30(H30), C14(H14), C12(H12), C6(H6),
 C23(H23), C2(H2), C36(H36), C17(H17), C8(H8), C20(H20), C5(H5), C22(H22),
 C29(H29), C3(H3), C4(H4), C32(H32), C21(H21), C9(H9), C10(H10), C16(H16),
 C11(H11), C15(H15), C28(H28), C26(H26), C35(H35), C34(H34), C27(H27), C33(H33)
;
_olex2_submission_special_instructions 'No special instructions were received'
_oxdiff_exptl_absorpt_empirical_details
;
Empirical correction (ABSPACK) includes:
- Absorption correction using spherical harmonics
- Frame scaling
;
_oxdiff_exptl_absorpt_empirical_full_max 1.785
_oxdiff_exptl_absorpt_empirical_full_min 0.553

loop_
_space_group_symop_operation_xyz
'x, y, z'
'-x, -y, -z'

loop_
_atom_site_label
_atom_site_type_symbol
_atom_site_fract_x
_atom_site_fract_y
_atom_site_fract_z
_atom_site_U_iso_or_equiv
_atom_site_adp_type
_atom_site_occupancy
_atom_site_site_symmetry_order
_atom_site_calc_flag
_atom_site_refinement_flags_posn
_atom_site_refinement_flags_adp
_atom_site_refinement_flags_occupancy
_atom_site_disorder_assembly
_atom_site_disorder_group
Br1 Br 0.71467(4) 0.04923(3) 0.67813(2) 0.05379(15) Uani 1 1 d . . . . .
Cu1 Cu 0.59189(5) 0.18523(3) 0.71326(2) 0.03423(15) Uani 1 1 d . . . . .
P1 P 0.58534(8) 0.22117(6) 0.83623(4) 0.03095(17) Uani 1 1 d . . . . .
P2 P 0.69769(8) 0.34325(6) 0.68432(4) 0.03494(18) Uani 1 1 d . . . . .
Cl2 Cl 0.2516(2) 0.27725(17) 0.48103(12) 0.1124(5) Uani 1 1 d . . . . .
Cl1 Cl 0.0608(3) 0.27067(17) 0.33512(12) 0.1302(8) Uani 1 1 d . . . . .
O1 O 0.4768(3) 0.37967(18) 0.76957(12) 0.0383(5) Uani 1 1 d . . . . .
N1 N 0.3687(3) 0.1168(2) 0.63601(15) 0.0376(5) Uani 1 1 d . . . . .
C13 C 0.6455(3) 0.3697(3) 0.88142(17) 0.0367(6) Uani 1 1 d . . . . .
C39 C 0.0771(3) 0.0240(2) 0.52843(17) 0.0354(6) Uani 1 1 d . . . . .
C1 C 0.6849(3) 0.1709(2) 0.91137(17) 0.0355(6) Uani 1 1 d . . . . .
C7 C 0.3931(3) 0.1684(2) 0.83701(17) 0.0352(6) Uani 1 1 d . . . . .
C41 C 0.2527(4) 0.1476(3) 0.64773(18) 0.0427(7) Uani 1 1 d . . . . .
H41 H 0.2707 0.2016 0.6926 0.051 Uiso 1 1 calc R . . . .
C18 C 0.5884(4) 0.4350(3) 0.83983(17) 0.0385(6) Uani 1 1 d . . . . .
C25 C 0.7403(4) 0.3211(3) 0.5935(2) 0.0425(7) Uani 1 1 d . . . . .
C38 C 0.1969(4) -0.0077(3) 0.51616(19) 0.0442(7) Uani 1 1 d . . . . .
H38 H 0.1825 -0.0610 0.4715 0.053 Uiso 1 1 calc R . . . .
C40 C 0.1079(4) 0.1035(3) 0.59687(19) 0.0438(7) Uani 1 1 d . . . . .
H40 H 0.0312 0.1270 0.6084 0.053 Uiso 1 1 calc R . . . .
C19 C 0.4749(4) 0.4325(3) 0.71150(18) 0.0394(6) Uani 1 1 d . . . . .
C37 C 0.3381(4) 0.0401(3) 0.5703(2) 0.0443(7) Uani 1 1 d . . . . .
H37 H 0.4165 0.0174 0.5604 0.053 Uiso 1 1 calc R . . . .
C24 C 0.5775(4) 0.4303(2) 0.67070(18) 0.0384(6) Uani 1 1 d . . . . .
C31 C 0.8774(4) 0.4359(3) 0.75231(19) 0.0418(7) Uani 1 1 d . . . . .
C30 C 0.6268(5) 0.2472(3) 0.5288(2) 0.0517(8) Uani 1 1 d . . . . .
H30 H 0.5338 0.2123 0.5331 0.062 Uiso 1 1 calc R . . . .
C14 C 0.7580(4) 0.4230(3) 0.95237(19) 0.0497(8) Uani 1 1 d . . . . .
H14 H 0.7975 0.3813 0.9818 0.060 Uiso 1 1 calc R . . . .
C12 C 0.3164(4) 0.2330(3) 0.8668(2) 0.0477(8) Uani 1 1 d . . . . .
H12 H 0.3652 0.3076 0.8916 0.057 Uiso 1 1 calc R . . . .
C6 C 0.6301(4) 0.1458(3) 0.9698(2) 0.0491(8) Uani 1 1 d . . . . .
H6 H 0.5395 0.1556 0.9722 0.059 Uiso 1 1 calc R . . . .
C23 C 0.5740(5) 0.4890(3) 0.6153(2) 0.0486(8) Uani 1 1 d . . . . .
H23 H 0.6431 0.4914 0.5884 0.058 Uiso 1 1 calc R . . . .
C2 C 0.8215(4) 0.1574(3) 0.9095(2) 0.0503(8) Uani 1 1 d . . . . .
H2 H 0.8596 0.1733 0.8704 0.060 Uiso 1 1 calc R . . . .
C36 C 0.9872(4) 0.3889(3) 0.7779(2) 0.0535(9) Uani 1 1 d . . . . .
H36 H 0.9647 0.3127 0.7635 0.064 Uiso 1 1 calc R . . . .
C17 C 0.6358(5) 0.5489(3) 0.8681(2) 0.0561(9) Uani 1 1 d . . . . .
H17 H 0.5925 0.5909 0.8405 0.067 Uiso 1 1 calc R . . . .
C8 C 0.3175(4) 0.0565(3) 0.8014(2) 0.0496(8) Uani 1 1 d . . . . .
H8 H 0.3677 0.0124 0.7811 0.060 Uiso 1 1 calc R . . . .
C20 C 0.3683(5) 0.4843(3) 0.6954(2) 0.0529(9) Uani 1 1 d . . . . .
H20 H 0.2987 0.4822 0.7220 0.063 Uiso 1 1 calc R . . . .
C5 C 0.7086(5) 0.1062(4) 1.0248(2) 0.0600(10) Uani 1 1 d . . . . .
H5 H 0.6694 0.0880 1.0631 0.072 Uiso 1 1 calc R . . . .
C22 C 0.4697(5) 0.5435(3) 0.5999(2) 0.0593(10) Uani 1 1 d . . . . .
H22 H 0.4697 0.5826 0.5632 0.071 Uiso 1 1 calc R . . . .
C29 C 0.6502(6) 0.2250(4) 0.4582(2) 0.0654(11) Uani 1 1 d . . . . .
H29 H 0.5727 0.1765 0.4152 0.079 Uiso 1 1 calc R . . . .
C3 C 0.9015(5) 0.1204(4) 0.9658(3) 0.0620(10) Uani 1 1 d . . . . .
H3 H 0.9942 0.1134 0.9651 0.074 Uiso 1 1 calc R . . . .
C4 C 0.8442(5) 0.0940(4) 1.0229(2) 0.0593(10) Uani 1 1 d . . . . .
H4 H 0.8973 0.0681 1.0599 0.071 Uiso 1 1 calc R . . . .
C32 C 0.9110(5) 0.5490(3) 0.7772(3) 0.0585(9) Uani 1 1 d . . . . .
H32 H 0.8378 0.5812 0.7616 0.070 Uiso 1 1 calc R . . . .
C21 C 0.3663(5) 0.5396(4) 0.6388(2) 0.0619(11) Uani 1 1 d . . . . .
H21 H 0.2943 0.5743 0.6272 0.074 Uiso 1 1 calc R . . . .
C9 C 0.1688(5) 0.0104(3) 0.7961(3) 0.0606(10) Uani 1 1 d . . . . .
H9 H 0.1201 -0.0648 0.7737 0.073 Uiso 1 1 calc R . . . .
C10 C 0.0926(4) 0.0765(4) 0.8242(3) 0.0626(11) Uani 1 1 d . . . . .
H10 H -0.0087 0.0462 0.8188 0.075 Uiso 1 1 calc R . . . .
C16 C 0.7479(6) 0.5991(3) 0.9375(2) 0.0710(13) Uani 1 1 d . . . . .
H16 H 0.7816 0.6756 0.9566 0.085 Uiso 1 1 calc R . . . .
C11 C 0.1654(5) 0.1851(4) 0.8594(3) 0.0636(11) Uani 1 1 d . . . . .
H11 H 0.1138 0.2286 0.8790 0.076 Uiso 1 1 calc R . . . .
C15 C 0.8108(6) 0.5367(3) 0.9792(2) 0.0673(12) Uani 1 1 d . . . . .
H15 H 0.8888 0.5713 1.0252 0.081 Uiso 1 1 calc R . . . .
C28 C 0.7878(7) 0.2747(4) 0.4516(3) 0.0714(13) Uani 1 1 d . . . . .
H28 H 0.8041 0.2589 0.4042 0.086 Uiso 1 1 calc R . . . .
C26 C 0.8785(5) 0.3716(4) 0.5856(3) 0.0651(11) Uani 1 1 d . . . . .
H26 H 0.9559 0.4216 0.6279 0.078 Uiso 1 1 calc R . . . .
C35 C 1.1298(5) 0.4555(4) 0.8249(3) 0.0663(12) Uani 1 1 d . . . . .
H35 H 1.2035 0.4239 0.8410 0.080 Uiso 1 1 calc R . . . .
C34 C 1.1631(5) 0.5688(5) 0.8481(3) 0.0732(13) Uani 1 1 d . . . . .
H34 H 1.2595 0.6134 0.8791 0.088 Uiso 1 1 calc R . . . .
C27 C 0.9010(6) 0.3472(5) 0.5143(3) 0.0776(14) Uani 1 1 d . . . . .
H27 H 0.9940 0.3806 0.5094 0.093 Uiso 1 1 calc R . . . .
C33 C 1.0547(6) 0.6149(4) 0.8255(3) 0.0782(14) Uani 1 1 d . . . . .
H33 H 1.0764 0.6909 0.8425 0.094 Uiso 1 1 calc R . . . .
C42 C 0.1344(11) 0.1931(6) 0.3935(5) 0.130(3) Uani 1 1 d . . . . .
H42A H 0.0524 0.1391 0.4003 0.157 Uiso 1 1 calc R . . . .
H42B H 0.1892 0.1538 0.3682 0.157 Uiso 1 1 calc R . . . .
Cl3 Cl 0.4391(4) 0.7936(2) 0.7976(3) 0.1927(16) Uani 1 1 d . . . . .
Cl4 Cl 0.7611(3) 0.8178(2) 0.8253(3) 0.1951(16) Uani 1 1 d . . . . .
C43 C 0.6088(12) 0.8554(11) 0.7938(10) 0.212(7) Uani 1 1 d . . . . .
H43A H 0.6355 0.9325 0.8211 0.255 Uiso 1 1 calc R . . . .
H43B H 0.5966 0.8525 0.7402 0.255 Uiso 1 1 calc R . . . .

loop_
_atom_site_aniso_label
_atom_site_aniso_U_11
_atom_site_aniso_U_22
_atom_site_aniso_U_33
_atom_site_aniso_U_23
_atom_site_aniso_U_13
_atom_site_aniso_U_12
Br1 0.0544(3) 0.0569(2) 0.0547(2) 0.00979(18) 0.01458(18) 0.03230(19)
Cu1 0.0313(2) 0.0351(2) 0.0338(2) 0.00795(18) 0.00840(18) 0.00946(18)
P1 0.0272(3) 0.0359(4) 0.0302(3) 0.0110(3) 0.0082(3) 0.0103(3)
P2 0.0338(4) 0.0362(4) 0.0347(4) 0.0126(3) 0.0100(3) 0.0097(3)
Cl2 0.1078(12) 0.1138(13) 0.1067(12) 0.0372(10) 0.0238(10) 0.0258(10)
Cl1 0.1583(18) 0.0976(12) 0.1029(12) 0.0385(10) 0.0177(12) 0.0037(12)
O1 0.0437(12) 0.0377(10) 0.0347(10) 0.0133(8) 0.0103(9) 0.0147(9)
N1 0.0312(12) 0.0376(12) 0.0361(13) 0.0073(10) 0.0027(10) 0.0083(10)
C13 0.0366(15) 0.0378(14) 0.0321(14) 0.0091(11) 0.0102(12) 0.0073(12)
C39 0.0307(15) 0.0350(14) 0.0331(14) 0.0086(11) 0.0018(12) 0.0071(11)
C1 0.0312(14) 0.0381(14) 0.0366(14) 0.0120(12) 0.0079(11) 0.0116(11)
C7 0.0297(14) 0.0397(15) 0.0369(14) 0.0145(12) 0.0088(11) 0.0109(11)
C41 0.0360(16) 0.0502(17) 0.0329(15) 0.0015(13) 0.0025(12) 0.0147(13)
C18 0.0446(17) 0.0365(15) 0.0318(14) 0.0081(12) 0.0121(12) 0.0097(12)
C25 0.0443(17) 0.0457(17) 0.0432(17) 0.0174(14) 0.0163(14) 0.0179(14)
C38 0.0380(16) 0.0429(16) 0.0385(16) -0.0043(13) 0.0014(13) 0.0130(13)
C40 0.0334(15) 0.0534(18) 0.0385(16) 0.0023(14) 0.0067(12) 0.0164(14)
C19 0.0456(17) 0.0386(15) 0.0359(15) 0.0140(12) 0.0097(13) 0.0169(13)
C37 0.0314(15) 0.0446(17) 0.0468(18) 0.0017(14) 0.0029(13) 0.0129(13)
C24 0.0406(16) 0.0361(14) 0.0356(15) 0.0123(12) 0.0064(12) 0.0111(12)
C31 0.0385(16) 0.0466(17) 0.0373(15) 0.0146(13) 0.0105(12) 0.0079(13)
C30 0.060(2) 0.0500(19) 0.0442(18) 0.0142(15) 0.0137(16) 0.0175(16)
C14 0.056(2) 0.0469(18) 0.0346(16) 0.0112(14) 0.0037(14) 0.0080(15)
C12 0.0385(17) 0.0479(18) 0.062(2) 0.0164(16) 0.0222(15) 0.0169(14)
C6 0.0435(18) 0.068(2) 0.0465(18) 0.0278(17) 0.0175(15) 0.0228(16)
C23 0.064(2) 0.0487(18) 0.0413(17) 0.0204(15) 0.0182(16) 0.0243(16)
C2 0.0420(18) 0.070(2) 0.0499(19) 0.0271(17) 0.0172(15) 0.0263(17)
C36 0.0467(19) 0.059(2) 0.054(2) 0.0233(17) 0.0108(16) 0.0143(16)
C17 0.083(3) 0.0385(17) 0.0444(19) 0.0131(14) 0.0166(18) 0.0174(17)
C8 0.0424(18) 0.0445(17) 0.055(2) 0.0072(15) 0.0141(15) 0.0078(14)
C20 0.059(2) 0.062(2) 0.054(2) 0.0247(17) 0.0214(17) 0.0357(18)
C5 0.064(2) 0.075(3) 0.052(2) 0.037(2) 0.0183(18) 0.025(2)
C22 0.085(3) 0.058(2) 0.0449(19) 0.0269(17) 0.0142(19) 0.035(2)
C29 0.098(3) 0.059(2) 0.043(2) 0.0138(17) 0.019(2) 0.036(2)
C3 0.051(2) 0.083(3) 0.064(2) 0.030(2) 0.0131(18) 0.039(2)
C4 0.063(2) 0.064(2) 0.053(2) 0.0285(18) 0.0043(18) 0.0294(19)
C32 0.051(2) 0.049(2) 0.063(2) 0.0120(17) 0.0079(18) 0.0075(16)
C21 0.078(3) 0.069(2) 0.055(2) 0.0284(19) 0.017(2) 0.047(2)
C9 0.047(2) 0.053(2) 0.063(2) 0.0118(18) 0.0091(17) -0.0041(17)
C10 0.0312(17) 0.079(3) 0.073(3) 0.029(2) 0.0145(17) 0.0071(18)
C16 0.102(4) 0.0376(18) 0.048(2) 0.0036(16) 0.007(2) 0.003(2)
C11 0.041(2) 0.071(3) 0.092(3) 0.030(2) 0.032(2) 0.0239(19)
C15 0.081(3) 0.050(2) 0.0410(19) 0.0024(16) -0.0013(19) 0.000(2)
C28 0.108(4) 0.087(3) 0.051(2) 0.031(2) 0.041(3) 0.060(3)
C26 0.054(2) 0.087(3) 0.053(2) 0.021(2) 0.0243(18) 0.012(2)
C35 0.043(2) 0.092(3) 0.058(2) 0.032(2) 0.0057(17) 0.014(2)
C34 0.049(2) 0.092(3) 0.054(2) 0.018(2) 0.0018(18) -0.004(2)
C27 0.077(3) 0.107(4) 0.073(3) 0.038(3) 0.048(3) 0.036(3)
C33 0.070(3) 0.055(2) 0.075(3) 0.001(2) 0.006(2) -0.008(2)
C42 0.161(8) 0.081(4) 0.124(6) 0.031(4) 0.022(6) 0.018(5)
Cl3 0.212(3) 0.1024(15) 0.312(4) 0.050(2) 0.169(3) 0.0530(18)
Cl4 0.148(2) 0.1150(17) 0.333(5) 0.108(3) 0.060(3) 0.0403(16)
C43 0.126(8) 0.221(13) 0.35(2) 0.216(15) 0.069(10) 0.057(8)

loop_
_atom_type_symbol
_atom_type_description
_atom_type_scat_dispersion_real
_atom_type_scat_dispersion_imag
_atom_type_scat_source
C C 0.0181 0.0091 'International Tables Vol C Tables 4.2.6.8 and 6.1.1.4'
H H 0.0000 0.0000 'International Tables Vol C Tables 4.2.6.8 and 6.1.1.4'
Br Br -0.6763 1.2805 'International Tables Vol C Tables 4.2.6.8 and 6.1.1.4'
Cl Cl 0.3639 0.7018 'International Tables Vol C Tables 4.2.6.8 and 6.1.1.4'
Cu Cu -1.9646 0.5888 'International Tables Vol C Tables 4.2.6.8 and 6.1.1.4'
N N 0.0311 0.0180 'International Tables Vol C Tables 4.2.6.8 and 6.1.1.4'
O O 0.0492 0.0322 'International Tables Vol C Tables 4.2.6.8 and 6.1.1.4'
P P 0.2955 0.4335 'International Tables Vol C Tables 4.2.6.8 and 6.1.1.4'

loop_
_geom_angle_atom_site_label_1
_geom_angle_atom_site_label_2
_geom_angle_atom_site_label_3
_geom_angle
_geom_angle_site_symmetry_1
_geom_angle_site_symmetry_3
_geom_angle_publ_flag
P1 Cu1 Br1 115.74(3) . . ?
P1 Cu1 P2 111.45(3) . . ?
P2 Cu1 Br1 109.24(3) . . ?
N1 Cu1 Br1 104.46(8) . . ?
N1 Cu1 P1 109.42(8) . . ?
N1 Cu1 P2 105.86(7) . . ?
C13 P1 Cu1 111.26(10) . . ?
C13 P1 C1 102.76(14) . . ?
C1 P1 Cu1 124.63(11) . . ?
C7 P1 Cu1 110.03(10) . . ?
C7 P1 C13 105.24(14) . . ?
C7 P1 C1 101.02(14) . . ?
C25 P2 Cu1 114.60(11) . . ?
C25 P2 C24 101.87(15) . . ?
C24 P2 Cu1 114.51(11) . . ?
C31 P2 Cu1 116.70(11) . . ?
C31 P2 C25 102.26(16) . . ?
C31 P2 C24 105.09(15) . . ?
C18 O1 C19 116.4(2) . . ?
C41 N1 Cu1 124.0(2) . . ?
C37 N1 Cu1 120.0(2) . . ?
C37 N1 C41 116.0(3) . . ?
C18 C13 P1 118.4(2) . . ?
C18 C13 C14 117.7(3) . . ?
C14 C13 P1 123.5(3) . . ?
C38 C39 C39 122.2(4) . 2_556 ?
C38 C39 C40 116.5(3) . . ?
C40 C39 C39 121.4(4) . 2_556 ?
C6 C1 P1 122.9(2) . . ?
C6 C1 C2 118.8(3) . . ?
C2 C1 P1 118.3(2) . . ?
C12 C7 P1 124.4(2) . . ?
C12 C7 C8 118.8(3) . . ?
C8 C7 P1 116.7(3) . . ?
N1 C41 C40 123.7(3) . . ?
C13 C18 O1 116.4(3) . . ?
C17 C18 O1 121.8(3) . . ?
C17 C18 C13 121.8(3) . . ?
C30 C25 P2 117.3(3) . . ?
C26 C25 P2 124.3(3) . . ?
C26 C25 C30 118.4(4) . . ?
C37 C38 C39 119.9(3) . . ?
C41 C40 C39 119.8(3) . . ?
O1 C19 C24 119.9(3) . . ?
C20 C19 O1 118.0(3) . . ?
C20 C19 C24 122.0(3) . . ?
N1 C37 C38 124.0(3) . . ?
C19 C24 P2 120.2(2) . . ?
C19 C24 C23 117.1(3) . . ?
C23 C24 P2 122.5(3) . . ?
C36 C31 P2 117.2(3) . . ?
C32 C31 P2 123.7(3) . . ?
C32 C31 C36 119.1(3) . . ?
C29 C30 C25 121.0(4) . . ?
C15 C14 C13 120.7(3) . . ?
C7 C12 C11 119.5(4) . . ?
C1 C6 C5 120.8(3) . . ?
C22 C23 C24 121.3(4) . . ?
C1 C2 C3 120.2(3) . . ?
C35 C36 C31 120.1(4) . . ?
C16 C17 C18 119.1(4) . . ?
C9 C8 C7 120.7(4) . . ?
C19 C20 C21 119.1(4) . . ?
C4 C5 C6 120.0(4) . . ?
C21 C22 C23 119.8(3) . . ?
C28 C29 C30 119.9(4) . . ?
C4 C3 C2 120.4(4) . . ?
C5 C4 C3 119.9(3) . . ?
C31 C32 C33 120.1(4) . . ?
C22 C21 C20 120.5(4) . . ?
C8 C9 C10 119.8(4) . . ?
C11 C10 C9 119.9(3) . . ?
C17 C16 C15 120.5(4) . . ?
C10 C11 C12 121.2(4) . . ?
C14 C15 C16 120.0(4) . . ?
C27 C28 C29 120.2(4) . . ?
C25 C26 C27 120.0(4) . . ?
C34 C35 C36 120.2(4) . . ?
C33 C34 C35 119.9(4) . . ?
C28 C27 C26 120.7(5) . . ?
C34 C33 C32 120.5(5) . . ?
Cl2 C42 Cl1 110.7(4) . . ?
Cl3 C43 Cl4 124.4(6) . . ?

loop_
_geom_bond_atom_site_label_1
_geom_bond_atom_site_label_2
_geom_bond_distance
_geom_bond_site_symmetry_2
_geom_bond_publ_flag
Br1 Cu1 2.4551(5) . ?
Cu1 P1 2.2734(8) . ?
Cu1 P2 2.2837(8) . ?
Cu1 N1 2.123(3) . ?
P1 C13 1.829(3) . ?
P1 C1 1.830(3) . ?
P1 C7 1.816(3) . ?
P2 C25 1.830(3) . ?
P2 C24 1.834(3) . ?
P2 C31 1.822(3) . ?
Cl2 C42 1.703(9) . ?
Cl1 C42 1.773(8) . ?
O1 C18 1.391(4) . ?
O1 C19 1.394(4) . ?
N1 C41 1.340(4) . ?
N1 C37 1.335(4) . ?
C13 C18 1.388(4) . ?
C13 C14 1.400(4) . ?
C39 C39 1.491(5) 2_556 ?
C39 C38 1.384(5) . ?
C39 C40 1.391(4) . ?
C1 C6 1.386(5) . ?
C1 C2 1.388(5) . ?
C7 C12 1.386(5) . ?
C7 C8 1.392(5) . ?
C41 C40 1.382(4) . ?
C18 C17 1.386(5) . ?
C25 C30 1.392(5) . ?
C25 C26 1.389(5) . ?
C38 C37 1.382(4) . ?
C19 C24 1.398(5) . ?
C19 C20 1.379(5) . ?
C24 C23 1.401(4) . ?
C31 C36 1.392(5) . ?
C31 C32 1.382(5) . ?
C30 C29 1.381(6) . ?
C14 C15 1.381(6) . ?
C12 C11 1.394(5) . ?
C6 C5 1.387(5) . ?
C23 C22 1.386(6) . ?
C2 C3 1.390(5) . ?
C36 C35 1.384(6) . ?
C17 C16 1.375(6) . ?
C8 C9 1.380(5) . ?
C20 C21 1.391(5) . ?
C5 C4 1.373(6) . ?
C22 C21 1.373(6) . ?
C29 C28 1.372(8) . ?
C3 C4 1.378(6) . ?
C32 C33 1.395(6) . ?
C9 C10 1.382(7) . ?
C10 C11 1.352(7) . ?
C16 C15 1.382(7) . ?
C28 C27 1.365(8) . ?
C26 C27 1.392(6) . ?
C35 C34 1.383(8) . ?
C34 C33 1.361(8) . ?
Cl3 C43 1.660(10) . ?
Cl4 C43 1.680(11) . ?
